data_7007015
loop_
_publ_author_name
'Besora, Maria'
'Maseras, Feliu'
'McGrady, John E.'
'Ouli\'e, Pascal'
'Dinh, Duy Hai'
'Duhayon, Carine'
'Etienne, Michel'

_publ_section_title
;
 Structure and bonding in a cyclobutyl tris(pyrazolyl)boratoniobium
 complex and the variation in agostic behaviour with ring size in the
 series Tp(Me2)NbCl(c-C(n)H(2n-1))(MeC[triple bond]CMe), n = 3-6.
;
_journal_issue 19
_journal_name_full 'Dalton transactions (Cambridge, England : 2003)'
_journal_page_first 2362
_journal_page_last 2367
_journal_paper_doi 10.1039/b516393e
_journal_year 2006
_chemical_formula_moiety 'C23 H35 B1 Cl1 N6 Nb1'
_chemical_formula_sum 'C23 H35 B Cl N6 Nb'
_chemical_formula_weight 534.74
_space_group_IT_number 14
_symmetry_cell_setting monoclinic
_symmetry_space_group_name_Hall '-P 2ybc'
_symmetry_space_group_name_H-M 'P 1 21/c 1'
_atom_sites_solution_hydrogens geom
_atom_sites_solution_primary direct
_audit_creation_date 06-01-19
_audit_creation_method CRYSTALS_ver_12.24
_cell_angle_alpha 90
_cell_angle_beta 96.613(10)
_cell_angle_gamma 90
_cell_formula_units_Z 4
_cell_length_a 9.9098(8)
_cell_length_b 15.8698(13)
_cell_length_c 16.8149(13)
_cell_measurement_reflns_used 8000
_cell_measurement_temperature 180
_cell_measurement_theta_max 24
_cell_measurement_theta_min 4
_cell_volume 2626.8(4)
_computing_cell_refinement 'IPDS (Stoe & Cie, 1996)'
_computing_data_collection 'IPDS (Stoe & Cie, 1996)'
_computing_data_reduction 'XRED (Stoe & Cie 1996)'
_computing_molecular_graphics 'CAMERON (Watkin et al 1996)'
_computing_publication_material 'CRYSTALS (Betteridge et al 2003)'
_computing_structure_refinement 'CRYSTALS (Betteridge et al 2003)'
_computing_structure_solution 'SIR92 (Altomare et al, 1994)'
_diffrn_ambient_temperature 180
_diffrn_measured_fraction_theta_full 0.989
_diffrn_measured_fraction_theta_max 0.989
_diffrn_measurement_device_type 'Stoe IPDS'
_diffrn_measurement_method '\f scans'
_diffrn_radiation_monochromator graphite
_diffrn_radiation_type 'Mo K\a'
_diffrn_radiation_wavelength 0.71073
_diffrn_reflns_av_R_equivalents 0.028
_diffrn_reflns_limit_h_max 11
_diffrn_reflns_limit_h_min -11
_diffrn_reflns_limit_k_max 18
_diffrn_reflns_limit_k_min -18
_diffrn_reflns_limit_l_max 19
_diffrn_reflns_limit_l_min -19
_diffrn_reflns_number 21329
_diffrn_reflns_theta_full 24.116
_diffrn_reflns_theta_max 24.116
_diffrn_reflns_theta_min 2.069
_diffrn_standards_number 0
_exptl_absorpt_coefficient_mu 0.581
_exptl_absorpt_correction_T_max 0.892
_exptl_absorpt_correction_T_min 0.858
_exptl_absorpt_correction_type multi-scan
_exptl_absorpt_process_details
;
[c.f. r.h. blessing, acta cryst. (1995), a51, 33-38]
;
_exptl_crystal_colour orange
_exptl_crystal_density_diffrn 1.352
_exptl_crystal_description block
_exptl_crystal_F_000 1112
_exptl_crystal_size_max 0.40
_exptl_crystal_size_mid 0.35
_exptl_crystal_size_min 0.20
_refine_diff_density_max 0.66
_refine_diff_density_min -0.80
_refine_ls_extinction_method None
_refine_ls_goodness_of_fit_ref 1.1000
_refine_ls_hydrogen_treatment refU
_refine_ls_matrix_type full
_refine_ls_number_parameters 270
_refine_ls_number_reflns 3239
_refine_ls_number_restraints 14
_refine_ls_R_factor_all 0.0433
_refine_ls_R_factor_gt 0.0340
_refine_ls_shift/su_max 0.007705
_refine_ls_structure_factor_coef F
_refine_ls_weighting_details
;
Method, part 1, Chebychev polynomial, (Watkin, 1994, Prince, 1982)
[weight] = 1.0/[A~0~*T~0~(x)+A~1~*T~1~(x) ... +A~n-1~]*T~n-1~(x)]
where A~i~ are the Chebychev coefficients listed below and x= Fcalc/Fmax
Method = Robust Weighting (Prince, 1982)
W = [weight] * [1-(deltaF/6*sigmaF)^2^]^2^
A~i~ are:
1.77 -0.101E-01 1.34
;
_refine_ls_weighting_scheme calc
_refine_ls_wR_factor_all 0.0426
_refine_ls_wR_factor_gt 0.0419
_refine_ls_wR_factor_ref 0.0419
_reflns_limit_h_max 11
_reflns_limit_h_min -11
_reflns_limit_k_max 18
_reflns_limit_k_min 0
_reflns_limit_l_max 19
_reflns_limit_l_min 0
_reflns_number_gt 3239
_reflns_number_total 4144
_reflns_threshold_expression I>2.50u(I)
_cod_data_source_file b516393e.txt
_cod_data_source_block CRYSTALS_cif
_cod_depositor_comments
;
The following automatic conversions were performed:
'_symmetry_cell_setting' value 'Monoclinic' changed to 'monoclinic'
according to '/home/saulius/struct/CIF-dictionaries/cif_core.dic'
dictionary named 'cif_core.dic' version 2.4.1 from 2010-06-29.

Automatic conversion script
Id: cif_fix_enum 1527 2010-12-29 10:47:43Z saulius 
;
_cod_original_sg_symbol_H-M 'P 1 21/c 1 '
_cod_original_formula_sum 'C23 H35 B1 Cl1 N6 Nb1'
_cod_database_code 7007015

loop_
_symmetry_equiv_pos_as_xyz
x,y,z
-x,-y,-z
-x,y+1/2,-z+1/2
x,-y+1/2,z+1/2

loop_
_atom_site_label
_atom_site_type_symbol
_atom_site_fract_x
_atom_site_fract_y
_atom_site_fract_z
_atom_site_U_iso_or_equiv
_atom_site_occupancy
_atom_site_adp_type
_atom_site_refinement_flags_posn
_atom_site_refinement_flags_adp
_atom_site_refinement_flags_occupancy
_atom_site_disorder_assembly
_atom_site_disorder_group
_atom_site_attached_hydrogens
Nb1 Nb 0.28275(3) 0.191466(17) 0.452176(15) 0.0279 1.0000 Uani . . . . . .
Cl1 Cl 0.30637(8) 0.09157(5) 0.34424(5) 0.0351 1.0000 Uani . . . . . .
N1 N 0.3571(3) 0.36596(17) 0.36652(16) 0.0311 1.0000 Uani . . . . . .
N2 N 0.4037(3) 0.28555(17) 0.38127(18) 0.0361 1.0000 Uani . . . . . .
N3 N 0.2285(3) 0.38668(17) 0.48486(16) 0.0347 1.0000 Uani . . . . . .
N4 N 0.2480(3) 0.31024(16) 0.52347(16) 0.0331 1.0000 Uani . . . . . .
N5 N 0.1079(3) 0.33669(16) 0.35440(16) 0.0298 1.0000 Uani . . . . . .
N6 N 0.1074(3) 0.25181(17) 0.36941(18) 0.0366 1.0000 Uani . . . . . .
B1 B 0.2214(4) 0.3935(2) 0.3937(2) 0.0319 1.0000 Uani . . . . . .
C1 C 0.4242(4) 0.4993(3) 0.3015(3) 0.0579 1.0000 Uani . . . . . .
C2 C 0.4455(4) 0.4093(2) 0.3268(2) 0.0389 1.0000 Uani . . . . . .
C3 C 0.5511(4) 0.3565(3) 0.3158(2) 0.0471 1.0000 Uani . . . . . .
C4 C 0.5232(4) 0.2802(2) 0.3508(3) 0.0468 1.0000 Uani . . . . . .
C5 C 0.6066(4) 0.2015(3) 0.3531(4) 0.0816 1.0000 Uani . . . . . .
C6 C 0.1960(5) 0.5388(3) 0.5177(3) 0.0615 1.0000 Uani . . . . . .
C7 C 0.2180(4) 0.4483(2) 0.5401(2) 0.0429 1.0000 Uani . . . . . .
C8 C 0.2313(4) 0.4113(3) 0.6140(2) 0.0472 1.0000 Uani . . . . . .
C9 C 0.2487(4) 0.3260(2) 0.6020(2) 0.0398 1.0000 Uani . . . . . .
C10 C 0.2640(5) 0.2603(3) 0.6667(2) 0.0569 1.0000 Uani . . . . . .
C11 C -0.0252(4) 0.4441(3) 0.2701(3) 0.0542 1.0000 Uani . . . . . .
C12 C 0.0008(3) 0.3569(2) 0.3012(2) 0.0379 1.0000 Uani . . . . . .
C13 C -0.0704(4) 0.2845(3) 0.2818(3) 0.0507 1.0000 Uani . . . . . .
C14 C -0.0019(4) 0.2204(2) 0.3247(3) 0.0499 1.0000 Uani . . . . . .
C15 C -0.0379(5) 0.1289(3) 0.3208(4) 0.0863 1.0000 Uani . . . . . .
C20 C 0.0961(10) 0.1487(7) 0.5036(6) 0.0628(12) 0.5000 Uiso D . . . . .
C21 C -0.0392(9) 0.1996(6) 0.5055(6) 0.0628(12) 0.5000 Uiso D . . . . .
C22 C -0.0643(10) 0.1594(6) 0.5817(6) 0.0628(12) 0.5000 Uiso D . . . . .
C23 C 0.0627(10) 0.1033(6) 0.5794(6) 0.0628(12) 0.5000 Uiso D . . . . .
C24 C 0.3741(9) 0.0180(5) 0.5638(5) 0.0492(10) 0.5000 Uiso D . . . . .
C25 C 0.3713(8) 0.1046(5) 0.5292(5) 0.0492(10) 0.5000 Uiso D . . . . .
C26 C 0.4459(9) 0.1760(6) 0.5326(5) 0.0492(10) 0.5000 Uiso D . . . . .
C27 C 0.5683(8) 0.2113(5) 0.5800(5) 0.0492(10) 0.5000 Uiso D . . . . .
C30 C 0.4846(9) 0.1957(5) 0.5259(5) 0.0482(9) 0.5000 Uiso D . . . . .
C31 C 0.5775(8) 0.2739(5) 0.5344(5) 0.0482(9) 0.5000 Uiso D . . . . .
C32 C 0.6016(8) 0.2579(5) 0.6248(5) 0.0482(9) 0.5000 Uiso D . . . . .
C33 C 0.5460(8) 0.1672(5) 0.6088(5) 0.0482(9) 0.5000 Uiso D . . . . .
C34 C 0.3106(9) 0.0034(5) 0.5520(5) 0.0436(9) 0.5000 Uiso D . . . . .
C35 C 0.2572(7) 0.0871(5) 0.5216(4) 0.0436(9) 0.5000 Uiso D . . . . .
C36 C 0.1453(8) 0.1372(5) 0.5173(5) 0.0436(9) 0.5000 Uiso D . . . . .
C37 C 0.0111(8) 0.1409(5) 0.5457(5) 0.0436(9) 0.5000 Uiso D . . . . .
H1 H 0.2004 0.4592 0.3754 0.097(4) 1.0000 Uiso . . . . . .
H11 H 0.4230 0.5362 0.3497 0.097(4) 1.0000 Uiso . . . . . .
H12 H 0.4989 0.5179 0.2703 0.097(4) 1.0000 Uiso . . . . . .
H13 H 0.3350 0.5031 0.2673 0.097(4) 1.0000 Uiso . . . . . .
H20 H 0.0630 0.1043 0.4626 0.097(4) 0.5000 Uiso . . . . . .
H30 H 0.5391 0.1602 0.4917 0.097(4) 0.5000 Uiso . . . . . .
H31 H 0.6324 0.3706 0.2880 0.097(4) 1.0000 Uiso . . . . . .
H51 H 0.5536 0.1538 0.3709 0.097(4) 1.0000 Uiso . . . . . .
H52 H 0.6287 0.1899 0.2964 0.097(4) 1.0000 Uiso . . . . . .
H53 H 0.6926 0.2096 0.3886 0.097(4) 1.0000 Uiso . . . . . .
H61 H 0.1780 0.5702 0.5669 0.097(4) 1.0000 Uiso . . . . . .
H62 H 0.2813 0.5604 0.4985 0.097(4) 1.0000 Uiso . . . . . .
H63 H 0.1177 0.5446 0.4750 0.097(4) 1.0000 Uiso . . . . . .
H81 H 0.2292 0.4404 0.6666 0.097(4) 1.0000 Uiso . . . . . .
H101 H 0.1771 0.2554 0.6914 0.097(4) 1.0000 Uiso . . . . . .
H102 H 0.2864 0.2049 0.6435 0.097(4) 1.0000 Uiso . . . . . .
H103 H 0.3388 0.2772 0.7088 0.097(4) 1.0000 Uiso . . . . . .
H111 H 0.0488 0.4593 0.2372 0.097(4) 1.0000 Uiso . . . . . .
H112 H -0.1145 0.4441 0.2355 0.097(4) 1.0000 Uiso . . . . . .
H113 H -0.0276 0.4847 0.3154 0.097(4) 1.0000 Uiso . . . . . .
H131 H -0.1555 0.2791 0.2434 0.097(4) 1.0000 Uiso . . . . . .
H151 H -0.1002 0.1174 0.2713 0.097(4) 1.0000 Uiso . . . . . .
H152 H -0.0841 0.1139 0.3680 0.097(4) 1.0000 Uiso . . . . . .
H153 H 0.0470 0.0952 0.3204 0.097(4) 1.0000 Uiso . . . . . .
H211 H -0.0250 0.2614 0.5106 0.097(4) 0.5000 Uiso . . . . . .
H212 H -0.1097 0.1871 0.4596 0.097(4) 0.5000 Uiso . . . . . .
H221 H -0.0620 0.1969 0.6280 0.097(4) 0.5000 Uiso . . . . . .
H222 H -0.1516 0.1246 0.5770 0.097(4) 0.5000 Uiso . . . . . .
H231 H 0.1335 0.1124 0.6267 0.097(4) 0.5000 Uiso . . . . . .
H232 H 0.0450 0.0418 0.5727 0.097(4) 0.5000 Uiso . . . . . .
H241 H 0.2881 -0.0127 0.5413 0.097(4) 0.5000 Uiso . . . . . .
H242 H 0.3774 0.0209 0.6229 0.097(4) 0.5000 Uiso . . . . . .
H243 H 0.4538 -0.0132 0.5481 0.097(4) 0.5000 Uiso . . . . . .
H271 H 0.5876 0.2687 0.5594 0.097(4) 0.5000 Uiso . . . . . .
H272 H 0.5511 0.2157 0.6374 0.097(4) 0.5000 Uiso . . . . . .
H273 H 0.6478 0.1737 0.5757 0.097(4) 0.5000 Uiso . . . . . .
H311 H 0.6619 0.2691 0.5076 0.097(4) 0.5000 Uiso . . . . . .
H312 H 0.5304 0.3280 0.5189 0.097(4) 0.5000 Uiso . . . . . .
H321 H 0.6958 0.2615 0.6493 0.097(4) 0.5000 Uiso . . . . . .
H322 H 0.5410 0.2932 0.6567 0.097(4) 0.5000 Uiso . . . . . .
H331 H 0.4778 0.1477 0.6435 0.097(4) 0.5000 Uiso . . . . . .
H332 H 0.6191 0.1235 0.6077 0.097(4) 0.5000 Uiso . . . . . .
H341 H 0.4048 -0.0042 0.5388 0.097(4) 0.5000 Uiso . . . . . .
H342 H 0.3077 0.0003 0.6108 0.097(4) 0.5000 Uiso . . . . . .
H343 H 0.2507 -0.0422 0.5250 0.097(4) 0.5000 Uiso . . . . . .
H371 H -0.0370 0.1935 0.5260 0.097(4) 0.5000 Uiso . . . . . .
H372 H 0.0214 0.1408 0.6060 0.097(4) 0.5000 Uiso . . . . . .
H373 H -0.0439 0.0907 0.5259 0.097(4) 0.5000 Uiso . . . . . .

loop_
_atom_site_aniso_label
_atom_site_aniso_U_11
_atom_site_aniso_U_22
_atom_site_aniso_U_33
_atom_site_aniso_U_23
_atom_site_aniso_U_13
_atom_site_aniso_U_12
Nb1 0.03612(18) 0.02415(17) 0.02459(17) 0.00312(11) 0.00782(11) 0.00439(12)
Cl1 0.0420(5) 0.0312(4) 0.0329(4) -0.0036(3) 0.0084(3) 0.0053(3)
N1 0.0336(14) 0.0257(14) 0.0348(14) 0.0036(11) 0.0075(11) -0.0003(11)
N2 0.0303(14) 0.0263(14) 0.0524(17) 0.0048(12) 0.0081(13) 0.0030(11)
N3 0.0438(16) 0.0269(14) 0.0348(14) -0.0053(12) 0.0106(12) 0.0022(12)
N4 0.0400(15) 0.0306(14) 0.0300(14) -0.0014(11) 0.0100(11) 0.0044(12)
N5 0.0290(13) 0.0239(13) 0.0375(15) 0.0017(11) 0.0086(11) 0.0048(10)
N6 0.0303(15) 0.0245(14) 0.0561(18) 0.0000(13) 0.0091(13) 0.0020(11)
B1 0.034(2) 0.0236(17) 0.038(2) 0.0012(14) 0.0066(16) 0.0028(14)
C1 0.058(3) 0.043(2) 0.075(3) 0.022(2) 0.018(2) -0.0078(18)
C2 0.0414(19) 0.0354(19) 0.0411(19) 0.0046(15) 0.0107(16) -0.0081(15)
C3 0.037(2) 0.048(2) 0.060(2) -0.0040(18) 0.0189(17) -0.0085(16)
C4 0.0273(18) 0.040(2) 0.075(3) -0.0088(19) 0.0141(17) -0.0014(15)
C5 0.035(2) 0.047(3) 0.168(6) -0.006(3) 0.030(3) 0.0060(19)
C6 0.086(3) 0.034(2) 0.065(3) -0.0157(19) 0.012(2) 0.001(2)
C7 0.046(2) 0.0341(19) 0.049(2) -0.0127(16) 0.0076(16) 0.0009(15)
C8 0.053(2) 0.052(2) 0.038(2) -0.0150(17) 0.0084(16) 0.0077(18)
C9 0.0441(19) 0.047(2) 0.0295(18) -0.0057(15) 0.0096(15) 0.0086(16)
C10 0.082(3) 0.060(3) 0.0290(19) 0.0025(17) 0.0118(18) 0.020(2)
C11 0.054(2) 0.050(2) 0.057(2) 0.0103(19) -0.0008(19) 0.0193(19)
C12 0.0326(18) 0.0395(19) 0.0421(19) -0.0022(15) 0.0067(15) 0.0090(15)
C13 0.0301(18) 0.052(2) 0.068(3) -0.012(2) -0.0015(17) 0.0070(16)
C14 0.0265(17) 0.037(2) 0.086(3) -0.014(2) 0.0071(18) 0.0020(15)
C15 0.042(2) 0.039(2) 0.174(6) -0.021(3) -0.002(3) -0.0030(19)

loop_
_atom_type_symbol
_atom_type_scat_dispersion_real
_atom_type_scat_dispersion_imag
_atom_type_scat_Cromer_Mann_a1
_atom_type_scat_Cromer_Mann_b1
_atom_type_scat_Cromer_Mann_a2
_atom_type_scat_Cromer_Mann_b2
_atom_type_scat_Cromer_Mann_a3
_atom_type_scat_Cromer_Mann_b3
_atom_type_scat_Cromer_Mann_a4
_atom_type_scat_Cromer_Mann_b4
_atom_type_scat_Cromer_Mann_c
_atom_type_scat_source
C 0.0033 0.0016 2.3100 20.8439 1.0200 10.2075 1.5886 0.5687 0.8650 51.6512 0.2156 'International Tables Vol C 4.2.6.8 and 6.1.1.4'
H 0.0000 0.0000 0.4930 10.5109 0.3229 26.1257 0.1402 3.1424 0.0408 57.7998 0.0030 'International Tables Vol C 4.2.6.8 and 6.1.1.4'
N 0.0061 0.0033 12.2126 0.0057 3.1322 9.8933 2.0125 28.9975 1.1663 0.5826 -11.5290 'International Tables Vol C 4.2.6.8 and 6.1.1.4'
O 0.0106 0.0060 3.0485 13.2771 2.2868 5.7011 1.5463 0.3239 0.8670 32.9089 0.2508 'International Tables Vol C 4.2.6.8 and 6.1.1.4'
Nb -2.0727 0.6215 17.6142 1.1887 12.0144 11.7660 4.0418 0.2048 3.5335 69.7957 3.7559 'International Tables Vol C 4.2.6.8 and 6.1.1.4'
Cl 0.1484 0.1585 11.4604 0.0104 7.1964 1.1662 6.2556 18.5194 1.6455 47.7784 -9.5574 'International Tables Vol C 4.2.6.8 and 6.1.1.4'
B 0.0013 0.0007 2.0545 23.2185 1.3326 1.0210 1.0979 60.3498 0.7068 0.1403 -0.1932 'International Tables Vol C 4.2.6.8 and 6.1.1.4'

loop_
_geom_angle_atom_site_label_1
_geom_angle_site_symmetry_1
_geom_angle_atom_site_label_2
_geom_angle_site_symmetry_2
_geom_angle_atom_site_label_3
_geom_angle_site_symmetry_3
_geom_angle
_geom_angle_publ_flag
Cl1 . Nb1 . N2 . 86.37(8) yes
Cl1 . Nb1 . N4 . 163.84(7) yes
N2 . Nb1 . N4 . 81.77(10) yes
Cl1 . Nb1 . N6 . 87.20(7) yes
N2 . Nb1 . N6 . 79.71(10) yes
N4 . Nb1 . N6 . 79.93(10) yes
Cl1 . Nb1 . C20 . 104.2(3) yes
N2 . Nb1 . C20 . 153.0(3) yes
N4 . Nb1 . C20 . 82.3(3) yes
N6 . Nb1 . C20 . 76.1(3) yes
Cl1 . Nb1 . C25 . 87.8(2) yes
N2 . Nb1 . C25 . 123.7(2) yes
N4 . Nb1 . C25 . 107.9(2) yes
N6 . Nb1 . C25 . 155.7(2) yes
C20 . Nb1 . C25 . 82.1(3) yes
Cl1 . Nb1 . C26 . 106.5(3) yes
N2 . Nb1 . C26 . 90.1(3) yes
N4 . Nb1 . C26 . 84.6(3) yes
N6 . Nb1 . C26 . 162.5(3) yes
C20 . Nb1 . C26 . 110.0(4) yes
Cl1 . Nb1 . C30 . 106.0(2) yes
N2 . Nb1 . C30 . 77.5(2) yes
N4 . Nb1 . C30 . 82.1(2) yes
N6 . Nb1 . C30 . 152.7(2) yes
C20 . Nb1 . C30 . 121.6(3) yes
Cl1 . Nb1 . C35 . 85.9(2) yes
N2 . Nb1 . C35 . 155.6(2) yes
N4 . Nb1 . C35 . 109.3(2) yes
N6 . Nb1 . C35 . 122.9(2) yes
C20 . Nb1 . C35 . 51.3(3) yes
Cl1 . Nb1 . C36 . 104.6(2) yes
N2 . Nb1 . C36 . 164.5(2) yes
N4 . Nb1 . C36 . 85.2(2) yes
N6 . Nb1 . C36 . 89.8(2) yes
C20 . Nb1 . C36 . 13.7(3) yes
C25 . Nb1 . C26 . 39.2(3) yes
C25 . Nb1 . C30 . 50.9(3) yes
C26 . Nb1 . C30 . 12.6(3) yes
C25 . Nb1 . C35 . 32.9(3) yes
C26 . Nb1 . C35 . 70.2(3) yes
C30 . Nb1 . C35 . 82.5(3) yes
C25 . Nb1 . C36 . 68.6(3) yes
C26 . Nb1 . C36 . 97.1(3) yes
C30 . Nb1 . C36 . 109.1(3) yes
C35 . Nb1 . C36 . 38.8(3) yes
N2 . N1 . B1 . 120.1(2) yes
N2 . N1 . C2 . 109.9(3) yes
B1 . N1 . C2 . 130.1(3) yes
Nb1 . N2 . N1 . 120.48(19) yes
Nb1 . N2 . C4 . 133.0(2) yes
N1 . N2 . C4 . 106.5(3) yes
N4 . N3 . B1 . 121.5(2) yes
N4 . N3 . C7 . 109.2(3) yes
B1 . N3 . C7 . 129.4(3) yes
Nb1 . N4 . N3 . 120.07(19) yes
Nb1 . N4 . C9 . 133.4(2) yes
N3 . N4 . C9 . 106.5(3) yes
N6 . N5 . B1 . 121.2(3) yes
N6 . N5 . C12 . 109.7(3) yes
B1 . N5 . C12 . 129.1(3) yes
Nb1 . N6 . N5 . 120.0(2) yes
Nb1 . N6 . C14 . 133.5(2) yes
N5 . N6 . C14 . 106.4(3) yes
N1 . B1 . N5 . 109.2(3) yes
N1 . B1 . N3 . 109.7(3) yes
N5 . B1 . N3 . 109.7(3) yes
N1 . B1 . H1 . 109.365 no
N5 . B1 . H1 . 109.387 no
N3 . B1 . H1 . 109.440 no
C2 . C1 . H11 . 109.932 no
C2 . C1 . H12 . 110.009 no
H11 . C1 . H12 . 109.323 no
C2 . C1 . H13 . 107.887 no
H11 . C1 . H13 . 109.741 no
H12 . C1 . H13 . 109.932 no
C1 . C2 . N1 . 123.3(3) yes
C1 . C2 . C3 . 129.0(3) yes
N1 . C2 . C3 . 107.7(3) yes
C2 . C3 . C4 . 106.6(3) yes
C2 . C3 . H31 . 126.409 no
C4 . C3 . H31 . 127.037 no
C3 . C4 . N2 . 109.4(3) yes
C3 . C4 . C5 . 127.1(4) yes
N2 . C4 . C5 . 123.4(4) yes
C4 . C5 . H51 . 109.677 no
C4 . C5 . H52 . 107.762 no
H51 . C5 . H52 . 108.897 no
C4 . C5 . H53 . 110.018 no
H51 . C5 . H53 . 111.543 no
H52 . C5 . H53 . 108.856 no
C7 . C6 . H61 . 107.770 no
C7 . C6 . H62 . 107.846 no
H61 . C6 . H62 . 109.512 no
C7 . C6 . H63 . 110.418 no
H61 . C6 . H63 . 110.548 no
H62 . C6 . H63 . 110.660 no
C6 . C7 . N3 . 122.6(3) yes
C6 . C7 . C8 . 129.6(3) yes
N3 . C7 . C8 . 107.8(3) yes
C7 . C8 . C9 . 106.8(3) yes
C7 . C8 . H81 . 126.584 no
C9 . C8 . H81 . 126.651 no
C8 . C9 . N4 . 109.8(3) yes
C8 . C9 . C10 . 125.3(3) yes
N4 . C9 . C10 . 124.8(3) yes
C9 . C10 . H101 . 109.473 no
C9 . C10 . H102 . 109.701 no
H101 . C10 . H102 . 109.556 no
C9 . C10 . H103 . 109.324 no
H101 . C10 . H103 . 109.262 no
H102 . C10 . H103 . 109.511 no
C12 . C11 . H111 . 108.058 no
C12 . C11 . H112 . 107.984 no
H111 . C11 . H112 . 109.517 no
C12 . C11 . H113 . 110.408 no
H111 . C11 . H113 . 110.510 no
H112 . C11 . H113 . 110.296 no
C11 . C12 . N5 . 123.1(3) yes
C11 . C12 . C13 . 129.2(3) yes
N5 . C12 . C13 . 107.7(3) yes
C12 . C13 . C14 . 106.6(3) yes
C12 . C13 . H131 . 126.597 no
C14 . C13 . H131 . 126.820 no
C13 . C14 . N6 . 109.7(3) yes
C13 . C14 . C15 . 126.4(4) yes
N6 . C14 . C15 . 123.9(4) yes
C14 . C15 . H151 . 109.674 no
C14 . C15 . H152 . 109.171 no
H151 . C15 . H152 . 109.131 no
C14 . C15 . H153 . 108.920 no
H151 . C15 . H153 . 109.774 no
H152 . C15 . H153 . 110.157 no
Nb1 . C20 . C21 . 126.8(7) yes
Nb1 . C20 . C23 . 137.0(7) yes
C21 . C20 . C23 . 87.6(7) yes
Nb1 . C20 . H20 . 99.539 no
C21 . C20 . H20 . 99.313 no
C23 . C20 . H20 . 98.850 no
C20 . C21 . C22 . 91.5(7) yes
C20 . C21 . H211 . 113.363 no
C22 . C21 . H211 . 112.893 no
C20 . C21 . H212 . 113.839 no
C22 . C21 . H212 . 114.354 no
H211 . C21 . H212 . 109.954 no
C21 . C22 . C23 . 90.5(7) yes
C21 . C22 . H221 . 115.824 no
C23 . C22 . H221 . 115.204 no
C21 . C22 . H222 . 113.039 no
C23 . C22 . H222 . 111.790 no
H221 . C22 . H222 . 109.503 no
C20 . C23 . C22 . 90.2(7) yes
C20 . C23 . H231 . 113.003 no
C22 . C23 . H231 . 113.093 no
C20 . C23 . H232 . 114.750 no
C22 . C23 . H232 . 115.718 no
H231 . C23 . H232 . 109.127 no
C25 . C24 . H241 . 108.584 no
C25 . C24 . H242 . 110.193 no
H241 . C24 . H242 . 108.985 no
C25 . C24 . H243 . 109.559 no
H241 . C24 . H243 . 108.712 no
H242 . C24 . H243 . 110.760 no
C24 . C25 . Nb1 . 150.0(6) yes
C24 . C25 . C26 . 140.4(8) yes
Nb1 . C25 . C26 . 69.5(5) yes
C25 . C26 . Nb1 . 71.2(5) yes
C25 . C26 . C27 . 138.6(8) yes
Nb1 . C26 . C27 . 149.9(7) yes
C26 . C27 . H271 . 109.521 no
C26 . C27 . H272 . 109.006 no
H271 . C27 . H272 . 109.278 no
C26 . C27 . H273 . 109.842 no
H271 . C27 . H273 . 109.593 no
H272 . C27 . H273 . 109.585 no
Nb1 . C30 . C31 . 124.3(6) yes
Nb1 . C30 . C33 . 137.5(6) yes
C31 . C30 . C33 . 89.0(6) yes
Nb1 . C30 . H30 . 99.887 no
C31 . C30 . H30 . 98.580 no
C33 . C30 . H30 . 99.953 no
C30 . C31 . C32 . 88.9(6) yes
C30 . C31 . H311 . 114.820 no
C32 . C31 . H311 . 113.132 no
C30 . C31 . H312 . 114.406 no
C32 . C31 . H312 . 114.506 no
H311 . C31 . H312 . 109.828 no
C31 . C32 . C33 . 88.3(6) yes
C31 . C32 . H321 . 116.122 no
C33 . C32 . H321 . 115.397 no
C31 . C32 . H322 . 113.454 no
C33 . C32 . H322 . 112.496 no
H321 . C32 . H322 . 109.767 no
C32 . C33 . C30 . 88.8(6) yes
C32 . C33 . H331 . 116.003 no
C30 . C33 . H331 . 113.773 no
C32 . C33 . H332 . 113.613 no
C30 . C33 . H332 . 113.643 no
H331 . C33 . H332 . 109.768 no
C35 . C34 . H341 . 109.757 no
C35 . C34 . H342 . 109.530 no
H341 . C34 . H342 . 110.654 no
C35 . C34 . H343 . 108.418 no
H341 . C34 . H343 . 109.364 no
H342 . C34 . H343 . 109.079 no
C34 . C35 . Nb1 . 147.7(6) yes
C34 . C35 . C36 . 142.3(7) yes
Nb1 . C35 . C36 . 69.6(5) yes
C35 . C36 . Nb1 . 71.6(5) yes
C35 . C36 . C37 . 140.4(8) yes
Nb1 . C36 . C37 . 148.0(6) yes
C36 . C37 . H371 . 109.956 no
C36 . C37 . H372 . 109.720 no
H371 . C37 . H372 . 108.994 no
C36 . C37 . H373 . 109.789 no
H371 . C37 . H373 . 109.533 no
H372 . C37 . H373 . 108.827 no

loop_
_geom_bond_atom_site_label_1
_geom_bond_site_symmetry_1
_geom_bond_atom_site_label_2
_geom_bond_site_symmetry_2
_geom_bond_distance
_geom_bond_publ_flag
Nb1 . Cl1 . 2.4412(8) yes
Nb1 . N2 . 2.327(3) yes
Nb1 . N4 . 2.281(3) yes
Nb1 . N6 . 2.306(3) yes
Nb1 . C20 . 2.235(10) yes
Nb1 . C25 . 2.021(8) yes
Nb1 . C26 . 1.999(9) yes
Nb1 . C30 . 2.230(9) yes
Nb1 . C35 . 2.060(7) yes
Nb1 . C36 . 2.034(8) yes
N1 . N2 . 1.370(4) yes
N1 . B1 . 1.532(5) yes
N1 . C2 . 1.350(4) yes
N2 . C4 . 1.346(4) yes
N3 . N4 . 1.379(4) yes
N3 . B1 . 1.531(5) yes
N3 . C7 . 1.360(4) yes
N4 . C9 . 1.344(4) yes
N5 . N6 . 1.371(4) yes
N5 . B1 . 1.531(5) yes
N5 . C12 . 1.346(4) yes
N6 . C14 . 1.341(5) yes
B1 . H1 . 1.099 no
C1 . C2 . 1.498(5) yes
C1 . H11 . 1.002 no
C1 . H12 . 1.000 no
C1 . H13 . 0.999 no
C2 . C3 . 1.369(5) yes
C3 . C4 . 1.389(6) yes
C3 . H31 . 1.002 no
C4 . C5 . 1.495(6) yes
C5 . H51 . 0.987 no
C5 . H52 . 1.020 no
C5 . H53 . 0.991 no
C6 . C7 . 1.494(6) yes
C6 . H61 . 1.000 no
C6 . H62 . 0.999 no
C6 . H63 . 0.999 no
C7 . C8 . 1.368(5) yes
C8 . C9 . 1.382(5) yes
C8 . H81 . 0.999 no
C9 . C10 . 1.502(6) yes
C10 . H101 . 1.001 no
C10 . H102 . 0.998 no
C10 . H103 . 1.000 no
C11 . C12 . 1.491(5) yes
C11 . H111 . 0.998 no
C11 . H112 . 1.001 no
C11 . H113 . 1.001 no
C12 . C13 . 1.368(6) yes
C13 . C14 . 1.379(6) yes
C13 . H131 . 1.005 no
C14 . C15 . 1.496(6) yes
C15 . H151 . 0.994 no
C15 . H152 . 0.990 no
C15 . H153 . 0.998 no
C20 . C21 . 1.569(13) yes
C20 . C23 . 1.534(13) yes
C20 . H20 . 1.014 no
C21 . C22 . 1.478(12) yes
C21 . H211 . 0.994 no
C21 . H212 . 1.000 no
C22 . C23 . 1.546(13) yes
C22 . H221 . 0.977 no
C22 . H222 . 1.022 no
C23 . H231 . 1.008 no
C23 . H232 . 0.996 no
C24 . C25 . 1.492(11) yes
C24 . H241 . 1.016 no
C24 . H242 . 0.990 no
C24 . H243 . 0.994 no
C25 . C26 . 1.350(11) yes
C26 . C27 . 1.483(11) yes
C27 . H271 . 1.001 no
C27 . H272 . 1.001 no
C27 . H273 . 0.997 no
C30 . C31 . 1.542(11) yes
C30 . C33 . 1.524(11) yes
C30 . H30 . 1.006 no
C31 . C32 . 1.533(10) yes
C31 . H311 . 0.997 no
C31 . H312 . 0.998 no
C32 . C33 . 1.554(11) yes
C32 . H321 . 0.978 no
C32 . H322 . 1.018 no
C33 . H331 . 0.992 no
C33 . H332 . 1.004 no
C34 . C35 . 1.497(10) yes
C34 . H341 . 0.991 no
C34 . H342 . 0.995 no
C34 . H343 . 1.010 no
C35 . C36 . 1.360(10) yes
C36 . C37 . 1.465(11) yes
C37 . H371 . 0.999 no
C37 . H372 . 1.007 no
C37 . H373 . 1.001 no
